data_4338782
loop_
_publ_author_name
'Oishi, Masataka'
'Oshima, Masato'
'Suzuki, Hiroharu'

_publ_section_title
;
 A study on zr-ir multiple bonding active for C-h bond cleavage.
;
_journal_issue 13
_journal_name_full 'Inorganic chemistry'
_journal_page_first 6634
_journal_page_last 6654
_journal_paper_doi 10.1021/ic500258g
_journal_volume 53
_journal_year 2014
_chemical_formula_sum 'C27 H37 N Si Zr'
_chemical_formula_weight 494.89
_chemical_name_systematic
; 
 ? 
;
_space_group_IT_number 2
_symmetry_cell_setting triclinic
_symmetry_space_group_name_Hall '-P 1'
_symmetry_space_group_name_H-M 'P -1'
_atom_sites_solution_hydrogens geom
_atom_sites_solution_primary direct
_atom_sites_solution_secondary difmap
_audit_creation_method SHELXL-97
_cell_angle_alpha 92.860(2)
_cell_angle_beta 107.6820(16)
_cell_angle_gamma 104.362(2)
_cell_formula_units_Z 2
_cell_length_a 10.2408(7)
_cell_length_b 11.2940(9)
_cell_length_c 12.1538(8)
_cell_measurement_reflns_used 12789
_cell_measurement_temperature 193(2)
_cell_measurement_theta_max 27.47
_cell_measurement_theta_min 3.20
_cell_volume 1285.44(16)
_computing_cell_refinement 'PROCESS-AUTO (T.Higashi, 1998)'
_computing_data_collection 'PROCESS-AUTO (T.Higashi, 1998)'
_computing_data_reduction 'PROCESS-AUTO (T.Higashi, 1998)'
_computing_molecular_graphics 'ORTEX (P.McArdle, 1995)'
_computing_publication_material SHELXL-97
_computing_structure_refinement 'SHELXL-97 (Sheldrick, 1997)'
_computing_structure_solution 'SHELXS-97 (Sheldrick, 1990)'
_diffrn_ambient_temperature 193(2)
_diffrn_detector_area_resol_mean 100
_diffrn_measured_fraction_theta_full 0.990
_diffrn_measured_fraction_theta_max 0.990
_diffrn_measurement_device_type 'Rigaku R-AXIS RAPID Imaging Plate'
_diffrn_measurement_method 'oscillation photograph'
_diffrn_radiation_monochromator graphite
_diffrn_radiation_source 'Rigaku Rotating Anode ultraX18'
_diffrn_radiation_type MoK\a
_diffrn_radiation_wavelength 0.71069
_diffrn_reflns_av_R_equivalents 0.0661
_diffrn_reflns_av_sigmaI/netI 0.0902
_diffrn_reflns_limit_h_max 12
_diffrn_reflns_limit_h_min -13
_diffrn_reflns_limit_k_max 14
_diffrn_reflns_limit_k_min -14
_diffrn_reflns_limit_l_max 15
_diffrn_reflns_limit_l_min -15
_diffrn_reflns_number 12789
_diffrn_reflns_theta_full 27.47
_diffrn_reflns_theta_max 27.47
_diffrn_reflns_theta_min 3.20
_exptl_absorpt_coefficient_mu 0.487
_exptl_absorpt_correction_T_max 1.0000
_exptl_absorpt_correction_T_min 0.6485
_exptl_absorpt_correction_type empirical
_exptl_absorpt_process_details 'ABSCOR (T.Higashi, 2001)'
_exptl_crystal_colour colorless
_exptl_crystal_density_diffrn 1.279
_exptl_crystal_density_meas ?
_exptl_crystal_density_method 'not measured'
_exptl_crystal_description platelet
_exptl_crystal_F_000 520
_exptl_crystal_size_max 0.180
_exptl_crystal_size_mid 0.120
_exptl_crystal_size_min 0.040
_refine_diff_density_max 0.846
_refine_diff_density_min -1.410
_refine_diff_density_rms 0.131
_refine_ls_extinction_method none
_refine_ls_goodness_of_fit_ref 1.098
_refine_ls_hydrogen_treatment mixed
_refine_ls_matrix_type full
_refine_ls_number_parameters 299
_refine_ls_number_reflns 5832
_refine_ls_number_restraints 0
_refine_ls_restrained_S_all 1.098
_refine_ls_R_factor_all 0.1159
_refine_ls_R_factor_gt 0.0567
_refine_ls_shift/su_max 0.003
_refine_ls_shift/su_mean 0.000
_refine_ls_structure_factor_coef Fsqd
_refine_ls_weighting_details 'calc w=1/[\s^2^(Fo^2^)+(0.0165P)^2^+3.2863P] where P=(Fo^2^+2Fc^2^)/3'
_refine_ls_weighting_scheme calc
_refine_ls_wR_factor_gt 0.0967
_refine_ls_wR_factor_ref 0.1271
_reflns_number_gt 3782
_reflns_number_total 5838
_reflns_threshold_expression >2sigma(I)
_cod_data_source_file ic500258g_si_002.cif
_cod_data_source_block L1ZrPh2
_cod_depositor_comments
;
The following automatic conversions were performed:

'_symmetry_cell_setting' value 'Triclinic' changed to 'triclinic'
according to
/usr/data/users/saulius/crontab/automatic-downloads/rss-feeds/ACS/lib/dictionaries/cif_core.dic
dictionary named 'cif_core.dic' version 2.4.2 from 2011-04-26.

Automatic conversion script
Id: cif_fix_values 2281 2013-09-26 08:29:07Z andrius 

 Adding full bibliography for 4338782--4338806.cif.

The following automatic conversions were performed:

'_exptl_crystal_density_meas' value 'not measured' was changed to '?'
- the value is perceived as not measured.

Automatic conversion script
Id: cif_fix_values 3008 2015-01-20 13:52:24Z robertas 
;
_cod_original_sg_symbol_H-M P-1
_cod_database_code 4338782

loop_
_symmetry_equiv_pos_as_xyz
'x, y, z'
'-x, -y, -z'

loop_
_atom_site_label
_atom_site_type_symbol
_atom_site_fract_x
_atom_site_fract_y
_atom_site_fract_z
_atom_site_U_iso_or_equiv
_atom_site_adp_type
_atom_site_occupancy
_atom_site_symmetry_multiplicity
_atom_site_calc_flag
_atom_site_refinement_flags
Zr1 Zr 0.74613(5) 0.70066(4) 0.75132(4) 0.03104(14) Uani 1 1 d .
Si1 Si 0.60045(14) 0.80477(13) 0.90124(11) 0.0365(3) Uani 1 1 d .
N1 N 0.5561(4) 0.6966(3) 0.7810(3) 0.0324(9) Uani 1 1 d .
C1 C 0.7969(5) 0.8330(4) 0.9308(4) 0.0321(10) Uani 1 1 d .
C2 C 0.8670(5) 0.7382(4) 0.9636(4) 0.0338(11) Uani 1 1 d .
C3 C 0.9820(5) 0.7549(4) 0.9203(4) 0.0351(11) Uani 1 1 d .
C4 C 0.9872(5) 0.8591(4) 0.8603(4) 0.0362(11) Uani 1 1 d .
C5 C 0.8766(5) 0.9091(4) 0.8677(4) 0.0335(10) Uani 1 1 d .
C6 C 0.8275(6) 0.6386(5) 1.0355(5) 0.0490(14) Uani 1 1 d .
H6A H 0.8018 0.6734 1.0988 0.073 Uiso 1 1 calc R
H6B H 0.9089 0.6056 1.0683 0.073 Uiso 1 1 calc R
H6C H 0.7461 0.5721 0.9859 0.073 Uiso 1 1 calc R
C7 C 1.0922(5) 0.6828(5) 0.9458(5) 0.0500(14) Uani 1 1 d .
H7A H 1.1341 0.6852 0.8831 0.075 Uiso 1 1 calc R
H7B H 1.0464 0.5970 0.9508 0.075 Uiso 1 1 calc R
H7C H 1.1673 0.7197 1.0200 0.075 Uiso 1 1 calc R
C8 C 1.1000(5) 0.9144(5) 0.8074(5) 0.0530(14) Uani 1 1 d .
H8A H 1.1416 0.8505 0.7874 0.08(2) Uiso 1 1 calc R
H8B H 1.1747 0.9807 0.8636 0.115 Uiso 1 1 calc R
H8C H 1.0569 0.9480 0.7368 0.115 Uiso 1 1 calc R
C9 C 0.8546(6) 1.0258(4) 0.8218(4) 0.0459(13) Uani 1 1 d .
H9A H 0.8659 1.0871 0.8865 0.069 Uiso 1 1 calc R
H9B H 0.7583 1.0089 0.7654 0.069 Uiso 1 1 calc R
H9C H 0.9250 1.0578 0.7835 0.069 Uiso 1 1 calc R
C10 C 0.5372(6) 0.7495(6) 1.0232(5) 0.0556(15) Uani 1 1 d .
H10A H 0.4369 0.7482 1.0056 0.072(19) Uiso 1 1 calc R
H10B H 0.5947 0.8052 1.0955 0.108 Uiso 1 1 calc R
H10C H 0.5470 0.6661 1.0327 0.060(17) Uiso 1 1 calc R
C11 C 0.5387(6) 0.9460(5) 0.8690(5) 0.0537(15) Uani 1 1 d .
H11A H 0.4388 0.9294 0.8652 0.081 Uiso 1 1 calc R
H11B H 0.5477 0.9680 0.7941 0.063(18) Uiso 1 1 calc R
H11C H 0.5975 1.0144 0.9308 0.061(17) Uiso 1 1 calc R
C12 C 0.4138(5) 0.6177(5) 0.7069(4) 0.0409(12) Uani 1 1 d .
C13 C 0.4303(5) 0.5607(5) 0.5970(4) 0.0466(13) Uani 1 1 d .
H13A H 0.5016 0.5146 0.6189 0.070 Uiso 1 1 calc R
H13B H 0.4612 0.6262 0.5530 0.070 Uiso 1 1 calc R
H13C H 0.3386 0.5047 0.5487 0.073(19) Uiso 1 1 calc R
C14 C 0.3081(6) 0.6940(6) 0.6722(5) 0.0574(16) Uani 1 1 d .
H14A H 0.2949 0.7289 0.7422 0.063(17) Uiso 1 1 calc R
H14B H 0.2164 0.6413 0.6202 0.074(19) Uiso 1 1 calc R
H14C H 0.3448 0.7610 0.6320 0.111 Uiso 1 1 calc R
C15 C 0.3608(6) 0.5149(6) 0.7728(5) 0.0612(16) Uani 1 1 d .
H15A H 0.4306 0.4674 0.7956 0.092 Uiso 1 1 calc R
H15B H 0.2692 0.4603 0.7226 0.08(2) Uiso 1 1 calc R
H15C H 0.3485 0.5511 0.8428 0.08(2) Uiso 1 1 calc R
C16 C 0.7888(5) 0.5148(5) 0.7301(4) 0.0439(12) Uani 1 1 d .
C17 C 0.7124(6) 0.3987(5) 0.7430(5) 0.0550(15) Uani 1 1 d .
H17 H 0.6400 0.3932 0.7778 0.066 Uiso 1 1 calc R
C18 C 0.7385(8) 0.2907(6) 0.7068(6) 0.0687(19) Uani 1 1 d .
H18 H 0.6835 0.2133 0.7166 0.08(2) Uiso 1 1 calc R
C19 C 0.8422(8) 0.2946(6) 0.6572(6) 0.070(2) Uani 1 1 d .
H19 H 0.8592 0.2205 0.6322 0.08(2) Uiso 1 1 calc R
C20 C 0.9210(7) 0.4063(6) 0.6440(5) 0.0625(17) Uani 1 1 d .
H20 H 0.9941 0.4102 0.6101 0.056(17) Uiso 1 1 calc R
C21 C 0.8949(6) 0.5137(5) 0.6796(5) 0.0510(14) Uani 1 1 d .
H21 H 0.9514 0.5902 0.6695 0.061 Uiso 1 1 calc R
C22 C 0.7461(5) 0.7956(5) 0.5900(4) 0.0391(12) Uani 1 1 d .
C23 C 0.6468(6) 0.8620(5) 0.5470(5) 0.0508(14) Uani 1 1 d .
H23 H 0.5812 0.8662 0.5870 0.065(18) Uiso 1 1 calc R
C24 C 0.8350(6) 0.7923(6) 0.5247(5) 0.0594(16) Uani 1 1 d .
H24 H 0.9052 0.7490 0.5496 0.065(18) Uiso 1 1 calc R
C25 C 0.7276(7) 0.9127(7) 0.3877(6) 0.078(2) Uani 1 1 d .
H25 H 0.7204 0.9508 0.3190 0.093 Uiso 1 1 calc R
C26 C 0.8275(8) 0.8487(8) 0.4247(6) 0.081(2) Uani 1 1 d .
H26 H 0.893(6) 0.837(5) 0.382(5) 0.060(17) Uiso 1 1 d .
C27 C 0.6390(7) 0.9215(6) 0.4498(5) 0.0666(18) Uani 1 1 d .
H27 H 0.5723 0.9682 0.4263 0.080 Uiso 1 1 calc R

loop_
_atom_site_aniso_label
_atom_site_aniso_U_11
_atom_site_aniso_U_22
_atom_site_aniso_U_33
_atom_site_aniso_U_23
_atom_site_aniso_U_13
_atom_site_aniso_U_12
Zr1 0.0327(2) 0.0313(3) 0.0332(2) 0.00550(18) 0.01489(19) 0.01061(18)
Si1 0.0371(7) 0.0443(8) 0.0344(7) 0.0049(6) 0.0158(6) 0.0172(6)
N1 0.029(2) 0.035(2) 0.033(2) 0.0062(17) 0.0118(17) 0.0065(17)
C1 0.035(2) 0.037(3) 0.025(2) 0.0011(19) 0.009(2) 0.014(2)
C2 0.035(3) 0.039(3) 0.025(2) 0.007(2) 0.004(2) 0.013(2)
C3 0.032(2) 0.037(3) 0.036(3) 0.002(2) 0.007(2) 0.014(2)
C4 0.034(2) 0.038(3) 0.035(3) 0.005(2) 0.012(2) 0.007(2)
C5 0.037(3) 0.026(2) 0.037(3) 0.0029(19) 0.012(2) 0.009(2)
C6 0.058(3) 0.051(3) 0.044(3) 0.019(3) 0.019(3) 0.020(3)
C7 0.045(3) 0.055(4) 0.054(3) 0.006(3) 0.012(3) 0.026(3)
C8 0.039(3) 0.056(4) 0.065(4) 0.007(3) 0.025(3) 0.005(3)
C9 0.059(3) 0.032(3) 0.046(3) 0.010(2) 0.013(3) 0.013(3)
C10 0.054(4) 0.074(4) 0.048(3) 0.008(3) 0.029(3) 0.019(3)
C11 0.056(3) 0.061(4) 0.052(3) 0.005(3) 0.016(3) 0.032(3)
C12 0.031(3) 0.051(3) 0.042(3) 0.009(2) 0.015(2) 0.011(2)
C13 0.036(3) 0.058(4) 0.039(3) -0.002(3) 0.006(2) 0.010(3)
C14 0.037(3) 0.080(4) 0.057(4) 0.001(3) 0.015(3) 0.022(3)
C15 0.050(4) 0.068(4) 0.056(4) 0.012(3) 0.022(3) -0.006(3)
C16 0.046(3) 0.035(3) 0.047(3) 0.001(2) 0.008(3) 0.014(2)
C17 0.052(3) 0.049(4) 0.065(4) 0.013(3) 0.014(3) 0.019(3)
C18 0.077(5) 0.040(4) 0.076(5) 0.016(3) 0.002(4) 0.020(3)
C19 0.081(5) 0.054(4) 0.067(4) -0.003(3) -0.004(4) 0.043(4)
C20 0.058(4) 0.079(5) 0.054(4) 0.000(3) 0.006(3) 0.041(4)
C21 0.049(3) 0.041(3) 0.058(4) 0.006(3) 0.007(3) 0.016(3)
C22 0.047(3) 0.040(3) 0.033(3) 0.008(2) 0.017(2) 0.012(2)
C23 0.047(3) 0.064(4) 0.048(3) 0.025(3) 0.021(3) 0.019(3)
C24 0.057(4) 0.073(4) 0.057(4) 0.020(3) 0.024(3) 0.025(3)
C25 0.081(5) 0.106(6) 0.060(4) 0.053(4) 0.033(4) 0.032(4)
C26 0.089(5) 0.115(6) 0.069(5) 0.046(4) 0.055(4) 0.041(5)
C27 0.068(4) 0.078(5) 0.065(4) 0.036(4) 0.030(4) 0.025(4)

loop_
_atom_type_symbol
_atom_type_description
_atom_type_scat_dispersion_real
_atom_type_scat_dispersion_imag
_atom_type_scat_source
C C 0.0033 0.0016 'International Tables Vol C Tables 4.2.6.8 and 6.1.1.4'
H H 0.0000 0.0000 'International Tables Vol C Tables 4.2.6.8 and 6.1.1.4'
N N 0.0061 0.0033 'International Tables Vol C Tables 4.2.6.8 and 6.1.1.4'
Si Si 0.0817 0.0704 'International Tables Vol C Tables 4.2.6.8 and 6.1.1.4'
Zr Zr -2.9673 0.5597 'International Tables Vol C Tables 4.2.6.8 and 6.1.1.4'

loop_
_geom_angle_atom_site_label_1
_geom_angle_atom_site_label_2
_geom_angle_atom_site_label_3
_geom_angle
N1 Zr1 C16 115.44(18)
N1 Zr1 C22 107.49(16)
C16 Zr1 C22 110.29(18)
N1 Zr1 C1 70.87(15)
C16 Zr1 C1 127.85(17)
C22 Zr1 C1 116.61(17)
N1 Zr1 C2 88.75(15)
C16 Zr1 C2 93.97(17)
C22 Zr1 C2 139.88(17)
C1 Zr1 C2 34.27(14)
N1 Zr1 C5 94.35(15)
C16 Zr1 C5 137.47(17)
C22 Zr1 C5 86.55(17)
C1 Zr1 C5 34.06(15)
C2 Zr1 C5 55.16(15)
N1 Zr1 C3 120.81(15)
C16 Zr1 C3 84.35(16)
C22 Zr1 C3 116.72(17)
C1 Zr1 C3 55.27(14)
C2 Zr1 C3 32.44(14)
C5 Zr1 C3 53.65(14)
N1 Zr1 C4 124.58(15)
C16 Zr1 C4 107.42(17)
C22 Zr1 C4 87.68(17)
C1 Zr1 C4 55.17(15)
C2 Zr1 C4 53.96(15)
C5 Zr1 C4 32.14(14)
C3 Zr1 C4 31.95(14)
N1 Zr1 Si1 33.10(11)
C16 Zr1 Si1 132.45(14)
C22 Zr1 Si1 113.69(13)
C1 Zr1 Si1 38.04(11)
C2 Zr1 Si1 62.58(11)
C5 Zr1 Si1 63.17(11)
C3 Zr1 Si1 91.48(11)
C4 Zr1 Si1 91.68(11)
N1 Si1 C10 116.0(2)
N1 Si1 C1 93.47(19)
C10 Si1 C1 114.6(2)
N1 Si1 C11 114.5(2)
C10 Si1 C11 105.5(3)
C1 Si1 C11 112.9(2)
N1 Si1 Zr1 41.05(12)
C10 Si1 Zr1 133.3(2)
C1 Si1 Zr1 52.83(14)
C11 Si1 Zr1 120.95(19)
C12 N1 Si1 129.6(3)
C12 N1 Zr1 124.5(3)
Si1 N1 Zr1 105.85(18)
C2 C1 C5 105.8(4)
C2 C1 Si1 121.6(3)
C5 C1 Si1 124.2(3)
C2 C1 Zr1 74.4(3)
C5 C1 Zr1 76.2(3)
Si1 C1 Zr1 89.14(17)
C3 C2 C1 108.8(4)
C3 C2 C6 124.9(4)
C1 C2 C6 126.2(4)
C3 C2 Zr1 77.6(3)
C1 C2 Zr1 71.3(2)
C6 C2 Zr1 118.6(3)
C2 C3 C4 108.4(4)
C2 C3 C7 125.7(4)
C4 C3 C7 125.5(4)
C2 C3 Zr1 69.9(2)
C4 C3 Zr1 74.6(3)
C7 C3 Zr1 126.7(3)
C5 C4 C3 108.3(4)
C5 C4 C8 125.6(4)
C3 C4 C8 125.8(4)
C5 C4 Zr1 71.2(3)
C3 C4 Zr1 73.4(3)
C8 C4 Zr1 125.5(3)
C4 C5 C1 108.6(4)
C4 C5 C9 123.8(4)
C1 C5 C9 127.5(4)
C4 C5 Zr1 76.6(3)
C1 C5 Zr1 69.7(2)
C9 C5 Zr1 122.2(3)
N1 C12 C14 110.7(4)
N1 C12 C13 108.1(4)
C14 C12 C13 109.1(4)
N1 C12 C15 109.4(4)
C14 C12 C15 110.4(4)
C13 C12 C15 109.2(5)
C17 C16 C21 114.7(5)
C17 C16 Zr1 129.8(4)
C21 C16 Zr1 114.7(4)
C18 C17 C16 122.3(6)
C19 C18 C17 120.7(6)
C18 C19 C20 119.2(6)
C19 C20 C21 120.2(6)
C20 C21 C16 123.0(6)
C24 C22 C23 114.0(5)
C24 C22 Zr1 126.0(4)
C23 C22 Zr1 119.9(4)
C27 C23 C22 123.6(5)
C22 C24 C26 123.7(6)
C27 C25 C26 119.9(6)
C25 C26 C24 119.1(6)
C25 C27 C23 119.5(6)

loop_
_geom_bond_atom_site_label_1
_geom_bond_atom_site_label_2
_geom_bond_distance
Zr1 N1 2.075(4)
Zr1 C16 2.266(5)
Zr1 C22 2.281(5)
Zr1 C1 2.422(4)
Zr1 C2 2.462(4)
Zr1 C5 2.507(5)
Zr1 C3 2.561(4)
Zr1 C4 2.576(5)
Zr1 Si1 3.0392(14)
Si1 N1 1.725(4)
Si1 C10 1.866(5)
Si1 C1 1.873(5)
Si1 C11 1.873(5)
N1 C12 1.486(6)
C1 C2 1.439(6)
C1 C5 1.446(6)
C2 C3 1.406(6)
C2 C6 1.509(6)
C3 C4 1.414(6)
C3 C7 1.516(6)
C4 C5 1.409(6)
C4 C8 1.507(7)
C5 C9 1.498(6)
C12 C14 1.522(7)
C12 C13 1.526(7)
C12 C15 1.526(7)
C16 C17 1.393(7)
C16 C21 1.403(7)
C17 C18 1.391(8)
C18 C19 1.364(9)
C19 C20 1.365(9)
C20 C21 1.382(7)
C22 C24 1.383(7)
C22 C23 1.402(7)
C23 C27 1.379(7)
C24 C26 1.392(8)
C25 C27 1.362(8)
C25 C26 1.375(9)

loop_
_geom_torsion_atom_site_label_1
_geom_torsion_atom_site_label_2
_geom_torsion_atom_site_label_3
_geom_torsion_atom_site_label_4
_geom_torsion
C16 Zr1 Si1 N1 -70.3(3)
C22 Zr1 Si1 N1 85.9(2)
C1 Zr1 Si1 N1 -170.7(3)
C2 Zr1 Si1 N1 -138.6(2)
C5 Zr1 Si1 N1 158.7(2)
C3 Zr1 Si1 N1 -154.0(2)
C4 Zr1 Si1 N1 174.1(2)
N1 Zr1 Si1 C10 80.6(3)
C16 Zr1 Si1 C10 10.3(3)
C22 Zr1 Si1 C10 166.4(3)
C1 Zr1 Si1 C10 -90.1(3)
C2 Zr1 Si1 C10 -58.1(3)
C5 Zr1 Si1 C10 -120.8(3)
C3 Zr1 Si1 C10 -73.4(3)
C4 Zr1 Si1 C10 -105.4(3)
N1 Zr1 Si1 C1 170.7(3)
C16 Zr1 Si1 C1 100.4(2)
C22 Zr1 Si1 C1 -103.5(2)
C2 Zr1 Si1 C1 32.0(2)
C5 Zr1 Si1 C1 -30.7(2)
C3 Zr1 Si1 C1 16.7(2)
C4 Zr1 Si1 C1 -15.3(2)
N1 Zr1 Si1 C11 -92.8(3)
C16 Zr1 Si1 C11 -163.1(3)
C22 Zr1 Si1 C11 -6.9(3)
C1 Zr1 Si1 C11 96.5(3)
C2 Zr1 Si1 C11 128.5(3)
C5 Zr1 Si1 C11 65.9(3)
C3 Zr1 Si1 C11 113.2(2)
C4 Zr1 Si1 C11 81.3(2)
C10 Si1 N1 C12 55.5(5)
C1 Si1 N1 C12 175.1(4)
C11 Si1 N1 C12 -67.8(5)
Zr1 Si1 N1 C12 -177.5(5)
C10 Si1 N1 Zr1 -127.0(2)
C1 Si1 N1 Zr1 -7.4(2)
C11 Si1 N1 Zr1 109.7(2)
C16 Zr1 N1 C12 -52.6(4)
C22 Zr1 N1 C12 70.9(4)
C1 Zr1 N1 C12 -176.3(4)
C2 Zr1 N1 C12 -146.4(4)
C5 Zr1 N1 C12 158.7(3)
C3 Zr1 N1 C12 -151.6(3)
C4 Zr1 N1 C12 170.5(3)
Si1 Zr1 N1 C12 177.7(5)
C16 Zr1 N1 Si1 129.7(2)
C22 Zr1 N1 Si1 -106.7(2)
C1 Zr1 N1 Si1 6.07(17)
C2 Zr1 N1 Si1 35.92(19)
C5 Zr1 N1 Si1 -19.00(19)
C3 Zr1 N1 Si1 30.7(2)
C4 Zr1 N1 Si1 -7.2(3)
N1 Si1 C1 C2 -64.9(4)
C10 Si1 C1 C2 55.9(4)
C11 Si1 C1 C2 176.6(4)
Zr1 Si1 C1 C2 -71.0(3)
N1 Si1 C1 C5 78.7(4)
C10 Si1 C1 C5 -160.5(4)
C11 Si1 C1 C5 -39.8(5)
Zr1 Si1 C1 C5 72.6(4)
N1 Si1 C1 Zr1 6.12(17)
C10 Si1 C1 Zr1 126.9(2)
C11 Si1 C1 Zr1 -112.4(2)
N1 Zr1 C1 C2 117.9(3)
C16 Zr1 C1 C2 10.1(4)
C22 Zr1 C1 C2 -141.6(3)
C5 Zr1 C1 C2 -111.1(4)
C3 Zr1 C1 C2 -36.3(3)
C4 Zr1 C1 C2 -75.4(3)
Si1 Zr1 C1 C2 123.3(3)
N1 Zr1 C1 C5 -131.0(3)
C16 Zr1 C1 C5 121.1(3)
C22 Zr1 C1 C5 -30.5(3)
C2 Zr1 C1 C5 111.1(4)
C3 Zr1 C1 C5 74.8(3)
C4 Zr1 C1 C5 35.6(2)
Si1 Zr1 C1 C5 -125.7(3)
N1 Zr1 C1 Si1 -5.37(15)
C16 Zr1 C1 Si1 -113.2(2)
C22 Zr1 C1 Si1 95.1(2)
C2 Zr1 C1 Si1 -123.3(3)
C5 Zr1 C1 Si1 125.7(3)
C3 Zr1 C1 Si1 -159.5(2)
C4 Zr1 C1 Si1 161.3(2)
C5 C1 C2 C3 -1.1(5)
Si1 C1 C2 C3 148.3(3)
Zr1 C1 C2 C3 69.3(3)
C5 C1 C2 C6 177.4(5)
Si1 C1 C2 C6 -33.3(6)
Zr1 C1 C2 C6 -112.3(5)
C5 C1 C2 Zr1 -70.4(3)
Si1 C1 C2 Zr1 79.0(3)
N1 Zr1 C2 C3 -171.6(3)
C16 Zr1 C2 C3 72.9(3)
C22 Zr1 C2 C3 -55.5(4)
C1 Zr1 C2 C3 -115.0(4)
C5 Zr1 C2 C3 -75.5(3)
C4 Zr1 C2 C3 -35.8(3)
Si1 Zr1 C2 C3 -150.5(3)
N1 Zr1 C2 C1 -56.6(3)
C16 Zr1 C2 C1 -172.0(3)
C22 Zr1 C2 C1 59.5(4)
C5 Zr1 C2 C1 39.6(3)
C3 Zr1 C2 C1 115.0(4)
C4 Zr1 C2 C1 79.3(3)
Si1 Zr1 C2 C1 -35.5(2)
N1 Zr1 C2 C6 65.1(4)
C16 Zr1 C2 C6 -50.3(4)
C22 Zr1 C2 C6 -178.7(3)
C1 Zr1 C2 C6 121.7(5)
C5 Zr1 C2 C6 161.3(4)
C3 Zr1 C2 C6 -123.2(5)
C4 Zr1 C2 C6 -159.0(4)
Si1 Zr1 C2 C6 86.3(4)
C1 C2 C3 C4 0.1(5)
C6 C2 C3 C4 -178.4(5)
Zr1 C2 C3 C4 65.2(3)
C1 C2 C3 C7 173.4(4)
C6 C2 C3 C7 -5.0(8)
Zr1 C2 C3 C7 -121.4(5)
C1 C2 C3 Zr1 -65.1(3)
C6 C2 C3 Zr1 116.4(5)
N1 Zr1 C3 C2 9.7(3)
C16 Zr1 C3 C2 -106.6(3)
C22 Zr1 C3 C2 143.5(3)
C1 Zr1 C3 C2 38.4(3)
C5 Zr1 C3 C2 80.5(3)
C4 Zr1 C3 C2 116.7(4)
Si1 Zr1 C3 C2 25.9(3)
N1 Zr1 C3 C4 -107.0(3)
C16 Zr1 C3 C4 136.7(3)
C22 Zr1 C3 C4 26.8(3)
C1 Zr1 C3 C4 -78.4(3)
C2 Zr1 C3 C4 -116.7(4)
C5 Zr1 C3 C4 -36.2(3)
Si1 Zr1 C3 C4 -90.8(3)
N1 Zr1 C3 C7 129.9(4)
C16 Zr1 C3 C7 13.5(4)
C22 Zr1 C3 C7 -96.3(4)
C1 Zr1 C3 C7 158.5(5)
C2 Zr1 C3 C7 120.1(5)
C5 Zr1 C3 C7 -159.3(5)
C4 Zr1 C3 C7 -123.1(5)
Si1 Zr1 C3 C7 146.1(4)
C2 C3 C4 C5 1.0(6)
C7 C3 C4 C5 -172.4(5)
Zr1 C3 C4 C5 63.1(3)
C2 C3 C4 C8 175.7(5)
C7 C3 C4 C8 2.3(8)
Zr1 C3 C4 C8 -122.2(5)
C2 C3 C4 Zr1 -62.1(3)
C7 C3 C4 Zr1 124.5(5)
N1 Zr1 C4 C5 -22.5(3)
C16 Zr1 C4 C5 -162.2(3)
C22 Zr1 C4 C5 87.2(3)
C1 Zr1 C4 C5 -37.8(3)
C2 Zr1 C4 C5 -80.2(3)
C3 Zr1 C4 C5 -116.5(4)
Si1 Zr1 C4 C5 -26.4(3)
N1 Zr1 C4 C3 94.0(3)
C16 Zr1 C4 C3 -45.7(3)
C22 Zr1 C4 C3 -156.2(3)
C1 Zr1 C4 C3 78.7(3)
C2 Zr1 C4 C3 36.3(3)
C5 Zr1 C4 C3 116.5(4)
Si1 Zr1 C4 C3 90.1(3)
N1 Zr1 C4 C8 -143.4(4)
C16 Zr1 C4 C8 76.8(4)
C22 Zr1 C4 C8 -33.7(4)
C1 Zr1 C4 C8 -158.8(5)
C2 Zr1 C4 C8 158.9(5)
C5 Zr1 C4 C8 -120.9(5)
C3 Zr1 C4 C8 122.5(5)
Si1 Zr1 C4 C8 -147.4(4)
C3 C4 C5 C1 -1.7(5)
C8 C4 C5 C1 -176.3(5)
Zr1 C4 C5 C1 62.9(3)
C3 C4 C5 C9 175.4(4)
C8 C4 C5 C9 0.7(8)
Zr1 C4 C5 C9 -120.0(5)
C3 C4 C5 Zr1 -64.6(3)
C8 C4 C5 Zr1 120.8(5)
C2 C1 C5 C4 1.7(5)
Si1 C1 C5 C4 -146.7(4)
Zr1 C1 C5 C4 -67.4(3)
C2 C1 C5 C9 -175.3(5)
Si1 C1 C5 C9 36.4(7)
Zr1 C1 C5 C9 115.7(5)
C2 C1 C5 Zr1 69.1(3)
Si1 C1 C5 Zr1 -79.3(3)
N1 Zr1 C5 C4 161.6(3)
C16 Zr1 C5 C4 25.5(4)
C22 Zr1 C5 C4 -91.1(3)
C1 Zr1 C5 C4 115.9(4)
C2 Zr1 C5 C4 76.1(3)
C3 Zr1 C5 C4 36.0(3)
Si1 Zr1 C5 C4 150.1(3)
N1 Zr1 C5 C1 45.6(3)
C16 Zr1 C5 C1 -90.5(3)
C22 Zr1 C5 C1 152.9(3)
C2 Zr1 C5 C1 -39.8(2)
C3 Zr1 C5 C1 -80.0(3)
C4 Zr1 C5 C1 -115.9(4)
Si1 Zr1 C5 C1 34.1(2)
N1 Zr1 C5 C9 -76.6(4)
C16 Zr1 C5 C9 147.3(4)
C22 Zr1 C5 C9 30.7(4)
C1 Zr1 C5 C9 -122.3(5)
C2 Zr1 C5 C9 -162.1(4)
C3 Zr1 C5 C9 157.8(5)
C4 Zr1 C5 C9 121.8(5)
Si1 Zr1 C5 C9 -88.1(4)
Si1 N1 C12 C14 47.8(6)
Zr1 N1 C12 C14 -129.3(4)
Si1 N1 C12 C13 167.2(3)
Zr1 N1 C12 C13 -9.9(5)
Si1 N1 C12 C15 -74.1(5)
Zr1 N1 C12 C15 108.8(4)
N1 Zr1 C16 C17 -5.7(5)
C22 Zr1 C16 C17 -127.7(5)
C1 Zr1 C16 C17 79.1(5)
C2 Zr1 C16 C17 84.8(5)
C5 Zr1 C16 C17 124.3(5)
C3 Zr1 C16 C17 115.8(5)
C4 Zr1 C16 C17 138.2(5)
Si1 Zr1 C16 C17 29.0(6)
N1 Zr1 C16 C21 163.5(3)
C22 Zr1 C16 C21 41.5(4)
C1 Zr1 C16 C21 -111.6(4)
C2 Zr1 C16 C21 -106.0(4)
C5 Zr1 C16 C21 -66.5(5)
C3 Zr1 C16 C21 -74.9(4)
C4 Zr1 C16 C21 -52.6(4)
Si1 Zr1 C16 C21 -161.8(3)
C21 C16 C17 C18 -1.0(8)
Zr1 C16 C17 C18 168.2(4)
C16 C17 C18 C19 0.5(9)
C17 C18 C19 C20 0.3(9)
C18 C19 C20 C21 -0.5(9)
C19 C20 C21 C16 -0.1(9)
C17 C16 C21 C20 0.8(8)
Zr1 C16 C21 C20 -170.1(4)
N1 Zr1 C22 C24 -164.0(5)
C16 Zr1 C22 C24 -37.3(5)
C1 Zr1 C22 C24 119.1(5)
C2 Zr1 C22 C24 86.3(5)
C5 Zr1 C22 C24 102.6(5)
C3 Zr1 C22 C24 56.6(5)
C4 Zr1 C22 C24 70.4(5)
Si1 Zr1 C22 C24 161.2(4)
N1 Zr1 C22 C23 14.2(5)
C16 Zr1 C22 C23 140.8(4)
C1 Zr1 C22 C23 -62.7(5)
C2 Zr1 C22 C23 -95.6(5)
C5 Zr1 C22 C23 -79.3(4)
C3 Zr1 C22 C23 -125.3(4)
C4 Zr1 C22 C23 -111.5(4)
Si1 Zr1 C22 C23 -20.6(5)
C24 C22 C23 C27 -1.3(9)
Zr1 C22 C23 C27 -179.7(5)
C23 C22 C24 C26 -0.4(9)
Zr1 C22 C24 C26 177.9(6)
C27 C25 C26 C24 0.9(12)
C22 C24 C26 C25 0.6(12)
C26 C25 C27 C23 -2.4(12)
C22 C23 C27 C25 2.7(10)
